data_7119302
loop_
_publ_author_name
'Guo, Jingjing'
'Hu, Shimin'
'Luo, Wenwen'
'Hu, Rongrong'
'Qin, Anjun'
'Zhao, Zujin'
'Tang, Ben Zhong'

_publ_section_title
;
 A novel aggregation-induced emission platform from
 2,3-diphenylbenzo[b]thiophene S,S-dioxide.
;
_journal_issue 9
_journal_name_full 'Chemical communications (Cambridge, England)'
_journal_page_first 1463
_journal_page_last 1466
_journal_paper_doi 10.1039/c6cc09892d
_journal_volume 53
_journal_year 2017
_chemical_formula_moiety 'C32 H22 O2 S'
_chemical_formula_sum 'C32 H22 O2 S'
_chemical_formula_weight 470.56
_chemical_name_systematic
; 
 ? 
;
_space_group_IT_number 14
_symmetry_cell_setting monoclinic
_symmetry_space_group_name_Hall '-P 2ybc'
_symmetry_space_group_name_H-M 'P 1 21/c 1'
_atom_sites_solution_hydrogens geom
_atom_sites_solution_primary direct
_atom_sites_solution_secondary difmap
_audit_creation_method SHELXL-97
_audit_update_record
;
2016-08-31 deposited with the CCDC.
2017-01-03 downloaded from the CCDC.
;
_cell_angle_alpha 90.00
_cell_angle_beta 100.181(3)
_cell_angle_gamma 90.00
_cell_formula_units_Z 4
_cell_length_a 11.3812(9)
_cell_length_b 9.0240(7)
_cell_length_c 23.553(2)
_cell_measurement_reflns_used 2247
_cell_measurement_temperature 173(2)
_cell_measurement_theta_max 25.00
_cell_measurement_theta_min 3.12
_cell_volume 2380.9(3)
_computing_structure_refinement 'SHELXL-97 (Sheldrick, 2008)'
_computing_structure_solution 'SHELXS-97 (Sheldrick, 2008)'
_diffrn_ambient_temperature 173(2)
_diffrn_measured_fraction_theta_full 0.986
_diffrn_measured_fraction_theta_max 0.986
_diffrn_measurement_device_type 'PHOTON100 CMOS detector'
_diffrn_measurement_method 'omega scan'
_diffrn_radiation_monochromator 'TRIUMPH curved crystal monochromator'
_diffrn_radiation_source 'fine-focus sealed tube'
_diffrn_radiation_type MoK\a
_diffrn_radiation_wavelength 0.71073
_diffrn_reflns_av_R_equivalents 0.0696
_diffrn_reflns_av_sigmaI/netI 0.0712
_diffrn_reflns_limit_h_max 13
_diffrn_reflns_limit_h_min -13
_diffrn_reflns_limit_k_max 10
_diffrn_reflns_limit_k_min -10
_diffrn_reflns_limit_l_max 28
_diffrn_reflns_limit_l_min -28
_diffrn_reflns_number 13366
_diffrn_reflns_theta_full 25.35
_diffrn_reflns_theta_max 25.35
_diffrn_reflns_theta_min 3.12
_exptl_absorpt_coefficient_mu 0.164
_exptl_absorpt_correction_T_max 0.7452
_exptl_absorpt_correction_T_min 0.6801
_exptl_absorpt_correction_type multi-scan
_exptl_absorpt_process_details 'SADABS (Bruker, 2012)'
_exptl_crystal_density_diffrn 1.313
_exptl_crystal_density_method 'not measured'
_exptl_crystal_description plate
_exptl_crystal_F_000 984
_exptl_crystal_size_max 0.38
_exptl_crystal_size_mid 0.29
_exptl_crystal_size_min 0.13
_refine_diff_density_max 0.237
_refine_diff_density_min -0.372
_refine_diff_density_rms 0.050
_refine_ls_extinction_method none
_refine_ls_goodness_of_fit_ref 1.041
_refine_ls_hydrogen_treatment constr
_refine_ls_matrix_type full
_refine_ls_number_parameters 316
_refine_ls_number_reflns 4304
_refine_ls_number_restraints 0
_refine_ls_restrained_S_all 1.041
_refine_ls_R_factor_all 0.0964
_refine_ls_R_factor_gt 0.0476
_refine_ls_shift/su_max 0.001
_refine_ls_shift/su_mean 0.000
_refine_ls_structure_factor_coef Fsqd
_refine_ls_weighting_details 'calc w=1/[\s^2^(Fo^2^)+(0.0452P)^2^+0.2146P] where P=(Fo^2^+2Fc^2^)/3'
_refine_ls_weighting_scheme calc
_refine_ls_wR_factor_gt 0.0896
_refine_ls_wR_factor_ref 0.1039
_reflns_number_gt 2831
_reflns_number_total 4304
_reflns_threshold_expression >2sigma(I)
_cod_data_source_file c6cc09892d2.cif
_cod_data_source_block 1
_cod_depositor_comments
;
The following automatic conversions were performed:

'_symmetry_cell_setting' value 'Monoclinic' changed to 'monoclinic'
according to
/usr/data/users/saulius/crontab/automatic-downloads/rss-feeds/RSC/lib/dictionaries/cif_core.dic
dictionary named 'cif_core.dic' version 2.4.2 from 2011-04-26.

Automatic conversion script
Id: cif_fix_values 4268 2015-11-12 08:31:59Z antanas 

 Adding full bibliography for 7119302--7119309.cif.
;
_cod_original_sg_symbol_Hall '-P 2ybc  '
_cod_original_sg_symbol_H-M 'P2(1)/c  '
_cod_database_code 7119302

loop_
_symmetry_equiv_pos_as_xyz
'x, y, z'
'-x, y+1/2, -z+1/2'
'-x, -y, -z'
'x, -y-1/2, z-1/2'

loop_
_atom_site_label
_atom_site_type_symbol
_atom_site_fract_x
_atom_site_fract_y
_atom_site_fract_z
_atom_site_U_iso_or_equiv
_atom_site_adp_type
_atom_site_occupancy
_atom_site_symmetry_multiplicity
_atom_site_calc_flag
_atom_site_refinement_flags
C1 C 0.93738(18) 0.6445(2) 0.07586(9) 0.0223(5) Uani 1 1 d .
C2 C 0.92727(19) 0.5366(3) 0.11426(9) 0.0241(5) Uani 1 1 d .
C3 C 1.01685(19) 0.5444(3) 0.16821(9) 0.0269(6) Uani 1 1 d .
C4 C 1.09522(19) 0.6633(3) 0.16889(10) 0.0266(6) Uani 1 1 d .
C5 C 1.1878(2) 0.6916(3) 0.21410(10) 0.0348(6) Uani 1 1 d .
H5 H 1.2400 0.7733 0.2132 0.042 Uiso 1 1 calc R
C6 C 1.2012(2) 0.5958(3) 0.26074(11) 0.0419(7) Uani 1 1 d .
H6 H 1.2644 0.6110 0.2924 0.050 Uiso 1 1 calc R
C7 C 1.1236(2) 0.4782(3) 0.26173(10) 0.0428(7) Uani 1 1 d .
H7 H 1.1338 0.4145 0.2943 0.051 Uiso 1 1 calc R
C8 C 1.0311(2) 0.4516(3) 0.21588(10) 0.0363(7) Uani 1 1 d .
H8 H 0.9782 0.3707 0.2172 0.044 Uiso 1 1 calc R
C9 C 0.87783(18) 0.6689(2) 0.01559(9) 0.0217(5) Uani 1 1 d .
C10 C 0.82713(19) 0.5511(2) -0.01889(9) 0.0252(5) Uani 1 1 d .
H10 H 0.8285 0.4541 -0.0031 0.030 Uiso 1 1 calc R
C11 C 0.77504(19) 0.5746(3) -0.07574(9) 0.0248(5) Uani 1 1 d .
H11 H 0.7403 0.4932 -0.0982 0.030 Uiso 1 1 calc R
C12 C 0.77193(19) 0.7147(3) -0.10113(9) 0.0232(5) Uani 1 1 d .
C13 C 0.82363(19) 0.8309(3) -0.06662(9) 0.0255(5) Uani 1 1 d .
H13 H 0.8224 0.9279 -0.0825 0.031 Uiso 1 1 calc R
C14 C 0.87677(19) 0.8084(2) -0.00977(9) 0.0244(5) Uani 1 1 d .
H14 H 0.9132 0.8895 0.0124 0.029 Uiso 1 1 calc R
C15 C 0.7186(2) 0.7381(3) -0.16266(10) 0.0264(6) Uani 1 1 d .
C16 C 0.6234(2) 0.6517(3) -0.18984(10) 0.0327(6) Uani 1 1 d .
H16 H 0.5925 0.5758 -0.1687 0.039 Uiso 1 1 calc R
C17 C 0.5733(2) 0.6750(3) -0.24719(11) 0.0430(7) Uani 1 1 d .
H17 H 0.5082 0.6155 -0.2650 0.052 Uiso 1 1 calc R
C18 C 0.6177(3) 0.7845(3) -0.27854(11) 0.0499(8) Uani 1 1 d .
H18 H 0.5832 0.8007 -0.3178 0.060 Uiso 1 1 calc R
C19 C 0.7121(3) 0.8699(3) -0.25256(11) 0.0482(8) Uani 1 1 d .
H19 H 0.7430 0.9450 -0.2741 0.058 Uiso 1 1 calc R
C20 C 0.7626(2) 0.8474(3) -0.19517(10) 0.0361(6) Uani 1 1 d .
H20 H 0.8279 0.9071 -0.1778 0.043 Uiso 1 1 calc R
C21 C 0.84050(19) 0.4120(3) 0.10581(9) 0.0238(5) Uani 1 1 d .
C22 C 0.88089(19) 0.2676(3) 0.10205(9) 0.0276(6) Uani 1 1 d .
H22 H 0.9640 0.2495 0.1053 0.033 Uiso 1 1 calc R
C23 C 0.80218(19) 0.1502(3) 0.09371(9) 0.0273(6) Uani 1 1 d .
H23 H 0.8319 0.0527 0.0904 0.033 Uiso 1 1 calc R
C24 C 0.67957(18) 0.1719(3) 0.08999(9) 0.0226(5) Uani 1 1 d .
C25 C 0.6397(2) 0.3168(3) 0.09440(9) 0.0258(6) Uani 1 1 d .
H25 H 0.5568 0.3347 0.0923 0.031 Uiso 1 1 calc R
C26 C 0.71828(19) 0.4353(3) 0.10173(9) 0.0263(6) Uani 1 1 d .
H26 H 0.6886 0.5331 0.1040 0.032 Uiso 1 1 calc R
C27 C 0.59842(19) 0.0418(3) 0.08289(9) 0.0239(5) Uani 1 1 d .
C28 C 0.6209(2) -0.0789(3) 0.04937(10) 0.0313(6) Uani 1 1 d .
H28 H 0.6890 -0.0775 0.0312 0.038 Uiso 1 1 calc R
C29 C 0.5457(2) -0.2005(3) 0.04218(11) 0.0373(7) Uani 1 1 d .
H29 H 0.5627 -0.2817 0.0192 0.045 Uiso 1 1 calc R
C30 C 0.4461(2) -0.2043(3) 0.06823(11) 0.0401(7) Uani 1 1 d .
H30 H 0.3938 -0.2872 0.0630 0.048 Uiso 1 1 calc R
C31 C 0.4236(2) -0.0861(3) 0.10195(11) 0.0362(7) Uani 1 1 d .
H31 H 0.3555 -0.0883 0.1201 0.043 Uiso 1 1 calc R
C32 C 0.49856(19) 0.0355(3) 0.10963(10) 0.0292(6) Uani 1 1 d .
H32 H 0.4820 0.1153 0.1333 0.035 Uiso 1 1 calc R
O1 O 1.14648(13) 0.77461(16) 0.07185(7) 0.0288(4) Uani 1 1 d .
O2 O 1.00657(14) 0.90966(17) 0.12083(7) 0.0344(4) Uani 1 1 d .
S1 S 1.05392(5) 0.76923(6) 0.10614(2) 0.02517(17) Uani 1 1 d .

loop_
_atom_site_aniso_label
_atom_site_aniso_U_11
_atom_site_aniso_U_22
_atom_site_aniso_U_33
_atom_site_aniso_U_23
_atom_site_aniso_U_13
_atom_site_aniso_U_12
C1 0.0186(12) 0.0247(13) 0.0244(13) -0.0033(11) 0.0063(10) 0.0009(10)
C2 0.0213(12) 0.0280(14) 0.0240(13) -0.0020(11) 0.0070(10) -0.0007(11)
C3 0.0231(13) 0.0347(15) 0.0234(13) -0.0033(11) 0.0053(10) 0.0035(11)
C4 0.0226(13) 0.0314(14) 0.0257(13) -0.0066(11) 0.0041(10) 0.0015(12)
C5 0.0291(14) 0.0452(17) 0.0290(15) -0.0107(13) 0.0020(11) -0.0025(12)
C6 0.0357(16) 0.065(2) 0.0222(15) -0.0073(14) -0.0021(12) 0.0051(15)
C7 0.0423(16) 0.062(2) 0.0229(15) 0.0076(13) 0.0036(12) 0.0050(16)
C8 0.0336(14) 0.0483(18) 0.0279(15) 0.0063(12) 0.0081(12) -0.0008(13)
C9 0.0181(12) 0.0256(13) 0.0215(12) -0.0010(10) 0.0036(10) 0.0012(10)
C10 0.0302(13) 0.0212(13) 0.0242(13) -0.0007(10) 0.0052(11) 0.0006(11)
C11 0.0259(13) 0.0244(14) 0.0243(14) -0.0039(10) 0.0050(10) -0.0018(11)
C12 0.0213(12) 0.0270(14) 0.0218(12) -0.0022(11) 0.0050(10) 0.0015(10)
C13 0.0285(13) 0.0215(13) 0.0262(14) 0.0037(11) 0.0044(10) 0.0012(11)
C14 0.0215(12) 0.0255(14) 0.0262(13) -0.0028(11) 0.0041(10) -0.0033(10)
C15 0.0284(13) 0.0261(14) 0.0249(13) -0.0026(11) 0.0053(10) 0.0035(11)
C16 0.0329(14) 0.0346(15) 0.0296(15) -0.0052(12) 0.0029(12) -0.0008(12)
C17 0.0414(16) 0.0511(18) 0.0312(16) -0.0091(14) -0.0078(13) -0.0020(14)
C18 0.066(2) 0.0514(19) 0.0250(15) 0.0041(14) -0.0115(14) -0.0025(16)
C19 0.069(2) 0.0422(18) 0.0306(16) 0.0084(13) 0.0000(15) -0.0046(16)
C20 0.0443(16) 0.0347(16) 0.0268(15) -0.0019(12) -0.0006(12) -0.0032(13)
C21 0.0227(12) 0.0300(14) 0.0186(13) 0.0046(10) 0.0035(10) -0.0007(11)
C22 0.0155(12) 0.0364(15) 0.0309(14) 0.0060(11) 0.0042(10) 0.0024(11)
C23 0.0242(13) 0.0282(14) 0.0294(14) 0.0036(11) 0.0045(10) 0.0036(11)
C24 0.0191(12) 0.0307(14) 0.0172(12) 0.0026(10) 0.0006(9) 0.0011(11)
C25 0.0185(12) 0.0331(15) 0.0253(13) -0.0001(11) 0.0022(10) 0.0035(11)
C26 0.0265(13) 0.0268(14) 0.0250(13) 0.0010(11) 0.0027(10) 0.0027(11)
C27 0.0184(12) 0.0278(14) 0.0235(13) 0.0060(11) -0.0018(10) 0.0027(11)
C28 0.0263(13) 0.0329(15) 0.0331(15) 0.0022(12) 0.0003(11) 0.0021(12)
C29 0.0408(16) 0.0300(16) 0.0365(16) -0.0005(12) -0.0053(12) 0.0024(13)
C30 0.0346(15) 0.0356(17) 0.0448(17) 0.0115(14) -0.0077(13) -0.0098(13)
C31 0.0245(14) 0.0458(18) 0.0373(16) 0.0120(13) 0.0025(12) -0.0051(13)
C32 0.0213(13) 0.0363(16) 0.0291(14) 0.0028(11) 0.0016(10) -0.0006(11)
O1 0.0243(8) 0.0279(9) 0.0351(10) -0.0017(7) 0.0077(7) -0.0047(7)
O2 0.0361(10) 0.0262(10) 0.0390(11) -0.0094(8) 0.0012(8) 0.0062(8)
S1 0.0235(3) 0.0250(3) 0.0260(3) -0.0047(3) 0.0017(2) -0.0006(3)

loop_
_atom_type_symbol
_atom_type_description
_atom_type_scat_dispersion_real
_atom_type_scat_dispersion_imag
_atom_type_scat_source
C C 0.0033 0.0016 'International Tables Vol C Tables 4.2.6.8 and 6.1.1.4'
H H 0.0000 0.0000 'International Tables Vol C Tables 4.2.6.8 and 6.1.1.4'
O O 0.0106 0.0060 'International Tables Vol C Tables 4.2.6.8 and 6.1.1.4'
S S 0.1246 0.1234 'International Tables Vol C Tables 4.2.6.8 and 6.1.1.4'

loop_
_geom_angle_atom_site_label_1
_geom_angle_atom_site_label_2
_geom_angle_atom_site_label_3
_geom_angle
C2 C1 C9 132.4(2)
C2 C1 S1 109.39(17)
C9 C1 S1 118.09(17)
C1 C2 C3 114.4(2)
C1 C2 C21 126.2(2)
C3 C2 C21 119.33(19)
C8 C3 C4 118.2(2)
C8 C3 C2 129.0(2)
C4 C3 C2 112.8(2)
C5 C4 C3 123.3(2)
C5 C4 S1 127.09(19)
C3 C4 S1 109.54(16)
C4 C5 C6 117.3(2)
C4 C5 H5 121.4
C6 C5 H5 121.4
C7 C6 C5 120.7(2)
C7 C6 H6 119.6
C5 C6 H6 119.6
C6 C7 C8 121.2(2)
C6 C7 H7 119.4
C8 C7 H7 119.4
C3 C8 C7 119.3(2)
C3 C8 H8 120.4
C7 C8 H8 120.4
C14 C9 C10 117.8(2)
C14 C9 C1 121.0(2)
C10 C9 C1 121.1(2)
C11 C10 C9 120.5(2)
C11 C10 H10 119.7
C9 C10 H10 119.7
C10 C11 C12 121.9(2)
C10 C11 H11 119.1
C12 C11 H11 119.1
C13 C12 C11 117.1(2)
C13 C12 C15 121.4(2)
C11 C12 C15 121.5(2)
C14 C13 C12 121.4(2)
C14 C13 H13 119.3
C12 C13 H13 119.3
C13 C14 C9 121.1(2)
C13 C14 H14 119.4
C9 C14 H14 119.4
C20 C15 C16 117.9(2)
C20 C15 C12 120.8(2)
C16 C15 C12 121.3(2)
C17 C16 C15 121.0(2)
C17 C16 H16 119.5
C15 C16 H16 119.5
C18 C17 C16 120.2(2)
C18 C17 H17 119.9
C16 C17 H17 119.9
C19 C18 C17 119.6(2)
C19 C18 H18 120.2
C17 C18 H18 120.2
C18 C19 C20 120.5(3)
C18 C19 H19 119.7
C20 C19 H19 119.7
C19 C20 C15 120.8(2)
C19 C20 H20 119.6
C15 C20 H20 119.6
C22 C21 C26 118.3(2)
C22 C21 C2 119.90(19)
C26 C21 C2 121.8(2)
C23 C22 C21 121.0(2)
C23 C22 H22 119.5
C21 C22 H22 119.5
C22 C23 C24 121.2(2)
C22 C23 H23 119.4
C24 C23 H23 119.4
C25 C24 C23 117.5(2)
C25 C24 C27 123.09(19)
C23 C24 C27 119.4(2)
C26 C25 C24 121.5(2)
C26 C25 H25 119.3
C24 C25 H25 119.3
C25 C26 C21 120.5(2)
C25 C26 H26 119.8
C21 C26 H26 119.8
C28 C27 C32 118.0(2)
C28 C27 C24 120.6(2)
C32 C27 C24 121.4(2)
C29 C28 C27 121.2(2)
C29 C28 H28 119.4
C27 C28 H28 119.4
C30 C29 C28 120.2(3)
C30 C29 H29 119.9
C28 C29 H29 119.9
C31 C30 C29 119.1(2)
C31 C30 H30 120.4
C29 C30 H30 120.4
C30 C31 C32 121.1(2)
C30 C31 H31 119.5
C32 C31 H31 119.5
C31 C32 C27 120.4(2)
C31 C32 H32 119.8
C27 C32 H32 119.8
O1 S1 O2 116.55(10)
O1 S1 C4 112.23(10)
O2 S1 C4 109.41(10)
O1 S1 C1 111.26(10)
O2 S1 C1 111.49(10)
C4 S1 C1 93.58(11)

loop_
_geom_bond_atom_site_label_1
_geom_bond_atom_site_label_2
_geom_bond_distance
C1 C2 1.347(3)
C1 C9 1.477(3)
C1 S1 1.789(2)
C2 C3 1.484(3)
C2 C21 1.487(3)
C3 C8 1.387(3)
C3 C4 1.394(3)
C4 C5 1.383(3)
C4 S1 1.753(2)
C5 C6 1.385(3)
C5 H5 0.9500
C6 C7 1.383(4)
C6 H6 0.9500
C7 C8 1.390(3)
C7 H7 0.9500
C8 H8 0.9500
C9 C14 1.392(3)
C9 C10 1.399(3)
C10 C11 1.382(3)
C10 H10 0.9500
C11 C12 1.396(3)
C11 H11 0.9500
C12 C13 1.392(3)
C12 C15 1.484(3)
C13 C14 1.383(3)
C13 H13 0.9500
C14 H14 0.9500
C15 C20 1.395(3)
C15 C16 1.395(3)
C16 C17 1.386(3)
C16 H16 0.9500
C17 C18 1.382(4)
C17 H17 0.9500
C18 C19 1.375(4)
C18 H18 0.9500
C19 C20 1.387(3)
C19 H19 0.9500
C20 H20 0.9500
C21 C22 1.390(3)
C21 C26 1.393(3)
C22 C23 1.379(3)
C22 H22 0.9500
C23 C24 1.396(3)
C23 H23 0.9500
C24 C25 1.394(3)
C24 C27 1.485(3)
C25 C26 1.385(3)
C25 H25 0.9500
C26 H26 0.9500
C27 C28 1.394(3)
C27 C32 1.395(3)
C28 C29 1.384(3)
C28 H28 0.9500
C29 C30 1.381(3)
C29 H29 0.9500
C30 C31 1.381(3)
C30 H30 0.9500
C31 C32 1.382(3)
C31 H31 0.9500
C32 H32 0.9500
O1 S1 1.4371(15)
O2 S1 1.4429(16)
